data_4518959
loop_
_publ_author_name
'Nachtigall, Olaf'
'VanderWeide, Andrew I.'
'Brennessel, William W.'
'Jones, William D.'

_publ_section_title
;
 An Iron-Based Dehydration Catalyst for Selective Formation of Styrene
;
_journal_name_full 'ACS Catalysis'
_journal_page_first 10885
_journal_page_last 10891
_journal_paper_doi 10.1021/acscatal.1c03037
_journal_year 2021
_chemical_formula_moiety 'C18 H17 F6 Fe N3 O9 S2'
_chemical_formula_sum 'C18 H17 F6 Fe N3 O9 S2'
_chemical_formula_weight 653.32
_chemical_name_common jonon95
_chemical_name_systematic (FOX)Fe(OTf)2
_space_group_crystal_system monoclinic
_space_group_IT_number 14
_space_group_name_Hall '-P 2yn'
_space_group_name_H-M_alt 'P 1 21/n 1'
_atom_sites_solution_hydrogens mixed
_atom_sites_solution_primary dual
_atom_sites_solution_secondary difmap
_audit_creation_date 2020-11-19
_audit_creation_method
;
Olex2 1.3-ac4
(compiled 2020.03.28 svn.rd84adfe8 for Rigaku Oxford Diffraction, GUI svn.r6032)
;
_cell_angle_alpha 90
_cell_angle_beta 99.8240(10)
_cell_angle_gamma 90
_cell_formula_units_Z 4
_cell_length_a 10.99030(10)
_cell_length_b 15.5335(2)
_cell_length_c 14.0576(2)
_cell_measurement_reflns_used 27130
_cell_measurement_temperature 100.01(10)
_cell_measurement_theta_max 77.5570
_cell_measurement_theta_min 4.2690
_cell_volume 2364.69(5)
_computing_cell_refinement 'CrysAlisPro 1.171.40.84a (Rigaku OD, 2020)'
_computing_data_collection 'CrysAlisPro 1.171.40.84a (Rigaku OD, 2020)'
_computing_data_reduction 'CrysAlisPro 1.171.40.84a (Rigaku OD, 2020)'
_computing_molecular_graphics 'Olex2 1.3-ac4 (Dolomanov et al., 2009)'
_computing_publication_material 'Olex2 1.3-ac4 (Dolomanov et al., 2009)'
_computing_structure_refinement 'SHELXL 2018/3 (Sheldrick, 2015b)'
_computing_structure_solution 'SHELXT 2018/2 (Sheldrick, 2015a)'
_diffrn_ambient_environment N~2~
_diffrn_ambient_temperature 100.01(10)
_diffrn_detector 'Hybrid Pixel Array Detector'
_diffrn_detector_area_resol_mean 10.0000
_diffrn_detector_type HyPix
_diffrn_measured_fraction_theta_full 0.999
_diffrn_measured_fraction_theta_max 0.970
_diffrn_measurement_details
;
List of Runs (angles in degrees, time in seconds):

  # Type    Start    End  Width  t~exp~   \w     \q     \k     \f   Frames
--------------------------------------------------------------------------
  1  \w    -49.00  22.00   0.50    0.05    --  -49.75  49.00  64.00  142
  2  \w    -49.00 -12.00   0.50    0.16    --  -84.25  49.00  64.00   74
  3  \w    -42.00 -12.00   0.50    0.16    --  -84.25  45.00-120.00   60
  4  \w   -121.00 -39.00   0.50    0.05    --  -49.75 -49.00 -82.00  164
  5  \w    -21.00  60.00   0.50    0.05    --   49.75 -49.00 -82.00  162
  6  \w     34.00  61.00   0.50    0.16    --  105.75 -49.00 -82.00   54
  7  \w     34.00  87.00   0.50    0.16    --  105.75 -61.00-120.00  106
  8  \w     98.00 164.00   0.50    0.16    --  105.75  15.00 -90.00  132
  9  \w     98.00 178.00   0.50    0.16    --  105.75  30.00   0.00  160
 10  \w     96.00 178.00   0.50    0.16    --  105.75  49.00  64.00  164
 11  \w     97.00 178.00   0.50    0.16    --  105.75  45.00 -60.00  162
 12  \w     98.00 164.00   0.50    0.16    --  105.75  15.00-180.00  132
 13  \w     92.00 178.00   0.50    0.16    --  105.75  61.00-180.00  172
 14  \w     92.00 178.00   0.50    0.16    --  105.75 125.00 -90.00  172
 15  \w     98.00 164.00   0.50    0.16    --  105.75  15.00   0.00  132
 16  \w     92.00 178.00   0.50    0.16    --  105.75 125.00 -30.00  172
 17  \w     40.00 121.00   0.50    0.05    --   49.75  49.00  64.00  162
 18  \w     34.00  87.00   0.50    0.16    --  105.75 -61.00  60.00  106
 19  \w     34.00  87.00   0.50    0.16    --  105.75 -61.00 150.00  106
 20  \w     34.00  87.00   0.50    0.16    --  105.75 -61.00  90.00  106
 21  \w     34.00  87.00   0.50    0.16    --  105.75 -61.00   0.00  106
 22  \w     34.00  87.00   0.50    0.16    --  105.75 -61.00 -60.00  106
 23  \w     34.00  87.00   0.50    0.16    --  105.75 -61.00-150.00  106
 24  \w     34.00  87.00   0.50    0.16    --  105.75 -61.00-180.00  106
 25  \w     34.00  87.00   0.50    0.16    --  105.75 -61.00 -30.00  106
 26  \w     29.00 121.00   0.50    0.05    --   49.75  77.00-150.00  184
 27  \w     29.00 121.00   0.50    0.05    --   49.75  77.00 -90.00  184
 28  \w     29.00  82.00   0.50    0.05    --   49.75  77.00-180.00  106
 29  \w     29.00 121.00   0.50    0.05    --   49.75  77.00 120.00  184
 30  \w   -121.00 -70.00   0.50    0.05    --  -49.75-125.00  60.00  102
 31  \w   -121.00 -70.00   0.50    0.05    --  -49.75-125.00  30.00  102
 32  \w   -121.00 -37.00   0.50    0.05    --  -49.75 -57.00   0.00  168
 33  \w   -121.00 -70.00   0.50    0.05    --  -49.75-125.00-150.00  102
 34  \w   -156.00 -74.00   0.50    0.16    --  -84.25 -49.00 -82.00  164
 35  \w   -121.00 -29.00   0.50    0.05    --  -49.75 -77.00  90.00  184
;
_diffrn_measurement_device 'four-circle diffractometer'
_diffrn_measurement_device_type 'XtaLAB Synergy, Dualflex, HyPix'
_diffrn_measurement_method '\w scans'
_diffrn_orient_matrix_type 'CrysAlisPro convention (1999,Acta A55,543-557)'
_diffrn_orient_matrix_UB_11 -0.0570046000
_diffrn_orient_matrix_UB_12 -0.0597009000
_diffrn_orient_matrix_UB_13 -0.0832406000
_diffrn_orient_matrix_UB_21 -0.1272724000
_diffrn_orient_matrix_UB_22 0.0095589000
_diffrn_orient_matrix_UB_23 0.0307500000
_diffrn_orient_matrix_UB_31 -0.0280165000
_diffrn_orient_matrix_UB_32 0.0786870000
_diffrn_orient_matrix_UB_33 -0.0669876000
_diffrn_radiation_monochromator mirror
_diffrn_radiation_probe x-ray
_diffrn_radiation_type 'Cu K\a'
_diffrn_radiation_wavelength 1.54184
_diffrn_reflns_av_R_equivalents 0.0647
_diffrn_reflns_av_unetI/netI 0.0273
_diffrn_reflns_Laue_measured_fraction_full 0.999
_diffrn_reflns_Laue_measured_fraction_max 0.970
_diffrn_reflns_limit_h_max 13
_diffrn_reflns_limit_h_min -13
_diffrn_reflns_limit_k_max 19
_diffrn_reflns_limit_k_min -19
_diffrn_reflns_limit_l_max 17
_diffrn_reflns_limit_l_min -17
_diffrn_reflns_number 40193
_diffrn_reflns_point_group_measured_fraction_full 0.999
_diffrn_reflns_point_group_measured_fraction_max 0.970
_diffrn_reflns_theta_full 74.504
_diffrn_reflns_theta_max 79.787
_diffrn_reflns_theta_min 4.277
_diffrn_source 'micro-focus sealed X-ray tube'
_diffrn_source_type 'PhotonJet (Cu) X-ray Source'
_exptl_absorpt_coefficient_mu 7.749
_exptl_absorpt_correction_T_max 1.00000
_exptl_absorpt_correction_T_min 0.69760
_exptl_absorpt_correction_type multi-scan
_exptl_absorpt_process_details
;
CrysAlisPro 1.171.40.84a (Rigaku Oxford Diffraction, 2020)
Empirical absorption correction using spherical harmonics,
implemented in SCALE3 ABSPACK scaling algorithm.
;
_exptl_crystal_colour 'light yellow'
_exptl_crystal_colour_modifier light
_exptl_crystal_colour_primary yellow
_exptl_crystal_density_diffrn 1.835
_exptl_crystal_description block
_exptl_crystal_F_000 1320
_exptl_crystal_size_max 0.221
_exptl_crystal_size_mid 0.184
_exptl_crystal_size_min 0.142
_refine_diff_density_max 0.373
_refine_diff_density_min -0.477
_refine_diff_density_rms 0.076
_refine_ls_extinction_method none
_refine_ls_goodness_of_fit_ref 1.051
_refine_ls_hydrogen_treatment mixed
_refine_ls_matrix_type full
_refine_ls_number_parameters 356
_refine_ls_number_reflns 4997
_refine_ls_number_restraints 0
_refine_ls_restrained_S_all 1.051
_refine_ls_R_factor_all 0.0323
_refine_ls_R_factor_gt 0.0306
_refine_ls_shift/su_max 0.002
_refine_ls_shift/su_mean 0.000
_refine_ls_structure_factor_coef Fsqd
_refine_ls_weighting_details 'w=1/[\s^2^(Fo^2^)+(0.0426P)^2^+1.8932P] where P=(Fo^2^+2Fc^2^)/3'
_refine_ls_weighting_scheme calc
_refine_ls_wR_factor_gt 0.0795
_refine_ls_wR_factor_ref 0.0812
_reflns_Friedel_coverage 0.000
_reflns_number_gt 4757
_reflns_number_total 4997
_reflns_threshold_expression 'I > 2\s(I)'
_cod_data_source_file cs1c03037_si_002.cif
_cod_data_source_block A
_cod_database_code 4518959
_shelx_shelxl_version_number 2018/3
_shelx_space_group_comment
;
The symmetry employed for this shelxl refinement is uniquely defined
by the following loop, which should always be used as a source of
symmetry information in preference to the above space-group names.
They are only intended as comments.
;
_shelx_estimated_absorpt_t_max 0.406
_shelx_estimated_absorpt_t_min 0.279
_reflns_odcompleteness_completeness 99.94
_reflns_odcompleteness_iscentric 1
_reflns_odcompleteness_theta 74.33
_olex2_refinement_description
;
1. Fixed Uiso
 At 1.2 times of:
  All C(H) groups, All C(H,H) groups
2.a Ternary CH refined with riding coordinates:
 C4(H4), C6(H6)
2.b Secondary CH2 refined with riding coordinates:
 C1(H1A,H1B), C3(H3A,H3B), C5(H5A,H5B)
2.c Aromatic/amide H refined with riding coordinates:
 C8(H8), C9(H9), C10(H10), C11(H11), C13(H13), C14(H14), C15(H15), C16(H16)
;
_olex2_submission_original_sample_id jonon95
_olex2_submission_special_instructions 'No special instructions were received'
_oxdiff_exptl_absorpt_empirical_details
;
Empirical correction (ABSPACK) includes:
- Absorption correction using spherical harmonics
- Frame scaling
;
_oxdiff_exptl_absorpt_empirical_full_max 1.424
_oxdiff_exptl_absorpt_empirical_full_min 0.822

loop_
_space_group_symop_operation_xyz
'x, y, z'
'-x+1/2, y+1/2, -z+1/2'
'-x, -y, -z'
'x-1/2, -y-1/2, z-1/2'

loop_
_atom_site_label
_atom_site_type_symbol
_atom_site_fract_x
_atom_site_fract_y
_atom_site_fract_z
_atom_site_U_iso_or_equiv
_atom_site_adp_type
_atom_site_occupancy
_atom_site_site_symmetry_order
_atom_site_calc_flag
_atom_site_refinement_flags_posn
_atom_site_refinement_flags_adp
_atom_site_refinement_flags_occupancy
_atom_site_disorder_assembly
_atom_site_disorder_group
Fe1 Fe 0.72695(2) 0.30972(2) 0.51546(2) 0.01155(8) Uani 1 1 d . . . . .
S1 S 0.84828(4) 0.47124(3) 0.65288(3) 0.01697(11) Uani 1 1 d . . . . .
S2 S 0.57399(4) 0.36745(3) 0.28728(3) 0.01457(10) Uani 1 1 d . . . . .
F1 F 1.07543(12) 0.48001(9) 0.74387(9) 0.0303(3) Uani 1 1 d . . . . .
F2 F 1.05975(11) 0.47768(8) 0.58949(9) 0.0262(3) Uani 1 1 d . . . . .
F3 F 1.03110(12) 0.36151(8) 0.66543(10) 0.0300(3) Uani 1 1 d . . . . .
F4 F 0.59822(12) 0.32625(9) 0.11156(8) 0.0313(3) Uani 1 1 d . . . . .
F5 F 0.74599(13) 0.40509(10) 0.18591(10) 0.0375(3) Uani 1 1 d . . . . .
F6 F 0.73598(12) 0.27099(9) 0.22192(9) 0.0306(3) Uani 1 1 d . . . . .
O1 O 0.80192(13) 0.24269(9) 0.64565(10) 0.0187(3) Uani 1 1 d . . . . .
H1 H 0.864(3) 0.2411(19) 0.685(2) 0.033(7) Uiso 1 1 d . . . . .
O2 O 0.72832(13) 0.04199(8) 0.46581(10) 0.0197(3) Uani 1 1 d . . . . .
O3 O 0.46493(12) 0.10456(8) 0.49957(9) 0.0167(3) Uani 1 1 d . . . . .
O4 O 0.79691(12) 0.42869(8) 0.56182(9) 0.0184(3) Uani 1 1 d . . . . .
O5 O 0.81303(15) 0.43280(11) 0.73677(11) 0.0304(4) Uani 1 1 d . . . . .
O6 O 0.84401(14) 0.56306(9) 0.64617(11) 0.0268(3) Uani 1 1 d . . . . .
O7 O 0.66419(12) 0.37720(8) 0.37518(9) 0.0169(3) Uani 1 1 d . . . . .
O8 O 0.49783(13) 0.29137(9) 0.28679(10) 0.0213(3) Uani 1 1 d . . . . .
O9 O 0.51079(13) 0.44486(9) 0.25290(10) 0.0239(3) Uani 1 1 d . . . . .
N1 N 0.64853(14) 0.17682(9) 0.49497(10) 0.0129(3) Uani 1 1 d . . . . .
N2 N 0.85450(14) 0.24825(10) 0.44002(11) 0.0144(3) Uani 1 1 d . . . . .
N3 N 0.54117(14) 0.32510(10) 0.53978(11) 0.0146(3) Uani 1 1 d . . . . .
C1 C 0.71640(18) 0.18241(12) 0.67410(13) 0.0174(4) Uani 1 1 d . . . . .
H1A H 0.648485 0.212831 0.694956 0.021 Uiso 1 1 calc R U . . .
H1B H 0.757163 0.147651 0.727494 0.021 Uiso 1 1 calc R U . . .
C2 C 0.66774(17) 0.12489(11) 0.58778(13) 0.0147(3) Uani 1 1 d . . . . .
C3 C 0.75879(18) 0.05588(12) 0.56777(14) 0.0196(4) Uani 1 1 d . . . . .
H3A H 0.843269 0.075742 0.585663 0.024 Uiso 1 1 calc R U . . .
H3B H 0.748428 0.003469 0.603045 0.024 Uiso 1 1 calc R U . . .
C4 C 0.71009(17) 0.12569(11) 0.42728(13) 0.0154(4) Uani 1 1 d . . . . .
H4 H 0.655076 0.122458 0.364709 0.019 Uiso 1 1 calc R U . . .
C5 C 0.53757(17) 0.08854(12) 0.59274(13) 0.0165(4) Uani 1 1 d . . . . .
H5A H 0.541868 0.027313 0.606438 0.020 Uiso 1 1 calc R U . . .
H5B H 0.502128 0.117415 0.642761 0.020 Uiso 1 1 calc R U . . .
C6 C 0.51330(17) 0.18075(11) 0.46640(13) 0.0145(3) Uani 1 1 d . . . . .
H6 H 0.491956 0.183592 0.395883 0.017 Uiso 1 1 calc R U . . .
C7 C 0.83244(17) 0.16596(12) 0.41273(13) 0.0147(3) Uani 1 1 d . . . . .
C8 C 0.91210(19) 0.11936(13) 0.36592(14) 0.0210(4) Uani 1 1 d . . . . .
H8 H 0.894907 0.062401 0.348144 0.025 Uiso 1 1 calc R U . . .
C9 C 1.01804(19) 0.15919(14) 0.34600(15) 0.0224(4) Uani 1 1 d . . . . .
H9 H 1.073491 0.129111 0.315358 0.027 Uiso 1 1 calc R U . . .
C10 C 1.03987(17) 0.24463(13) 0.37257(14) 0.0194(4) Uani 1 1 d . . . . .
H10 H 1.109356 0.273054 0.358931 0.023 Uiso 1 1 calc R U . . .
C11 C 0.95662(17) 0.28665(12) 0.41959(13) 0.0167(4) Uani 1 1 d . . . . .
H11 H 0.971763 0.343721 0.437837 0.020 Uiso 1 1 calc R U . . .
C12 C 0.46300(16) 0.26035(11) 0.51058(13) 0.0142(3) Uani 1 1 d . . . . .
C13 C 0.33798(17) 0.26476(13) 0.51483(14) 0.0185(4) Uani 1 1 d . . . . .
H13 H 0.286244 0.218352 0.495353 0.022 Uiso 1 1 calc R U . . .
C14 C 0.29162(18) 0.33965(13) 0.54863(14) 0.0205(4) Uani 1 1 d . . . . .
H14 H 0.207860 0.344546 0.551021 0.025 Uiso 1 1 calc R U . . .
C15 C 0.37131(18) 0.40711(13) 0.57882(15) 0.0205(4) Uani 1 1 d . . . . .
H15 H 0.342188 0.457938 0.601751 0.025 Uiso 1 1 calc R U . . .
C16 C 0.49535(17) 0.39712(12) 0.57408(14) 0.0174(4) Uani 1 1 d . . . . .
H16 H 0.549301 0.441915 0.595424 0.021 Uiso 1 1 calc R U . . .
C17 C 1.01260(18) 0.44642(12) 0.66315(14) 0.0187(4) Uani 1 1 d . . . . .
C18 C 0.66962(19) 0.34134(14) 0.19669(14) 0.0218(4) Uani 1 1 d . . . . .

loop_
_atom_site_aniso_label
_atom_site_aniso_U_11
_atom_site_aniso_U_22
_atom_site_aniso_U_33
_atom_site_aniso_U_23
_atom_site_aniso_U_13
_atom_site_aniso_U_12
Fe1 0.01276(15) 0.00935(14) 0.01224(14) -0.00142(10) 0.00130(10) -0.00059(10)
S1 0.0185(2) 0.0152(2) 0.0168(2) -0.00479(16) 0.00167(16) -0.00103(16)
S2 0.0168(2) 0.0137(2) 0.0122(2) 0.00047(15) -0.00033(15) -0.00090(15)
F1 0.0268(6) 0.0358(7) 0.0232(6) -0.0036(5) -0.0100(5) -0.0003(5)
F2 0.0229(6) 0.0311(7) 0.0256(6) 0.0077(5) 0.0070(5) -0.0002(5)
F3 0.0299(6) 0.0162(6) 0.0438(8) 0.0056(5) 0.0064(6) 0.0059(5)
F4 0.0349(7) 0.0443(8) 0.0132(6) -0.0039(5) -0.0005(5) 0.0013(6)
F5 0.0376(7) 0.0426(8) 0.0353(7) 0.0018(6) 0.0148(6) -0.0162(6)
F6 0.0323(7) 0.0349(7) 0.0243(6) -0.0045(5) 0.0038(5) 0.0123(6)
O1 0.0198(7) 0.0189(7) 0.0151(6) 0.0047(5) -0.0034(5) -0.0057(5)
O2 0.0280(7) 0.0109(6) 0.0221(7) -0.0011(5) 0.0095(6) -0.0002(5)
O3 0.0188(6) 0.0122(6) 0.0185(6) 0.0011(5) 0.0013(5) -0.0042(5)
O4 0.0231(7) 0.0128(6) 0.0177(6) -0.0032(5) -0.0007(5) -0.0041(5)
O5 0.0348(8) 0.0387(9) 0.0201(7) -0.0054(6) 0.0112(6) -0.0092(7)
O6 0.0263(7) 0.0149(7) 0.0358(8) -0.0100(6) -0.0041(6) 0.0029(6)
O7 0.0201(6) 0.0163(6) 0.0128(6) 0.0006(5) -0.0013(5) -0.0004(5)
O8 0.0228(7) 0.0212(7) 0.0186(7) 0.0021(5) 0.0000(5) -0.0072(5)
O9 0.0283(7) 0.0190(7) 0.0215(7) 0.0019(6) -0.0038(6) 0.0046(6)
N1 0.0155(7) 0.0118(7) 0.0112(7) -0.0008(5) 0.0016(6) -0.0006(6)
N2 0.0152(7) 0.0140(7) 0.0139(7) 0.0008(6) 0.0023(6) 0.0005(6)
N3 0.0153(7) 0.0136(7) 0.0150(7) -0.0008(6) 0.0030(6) -0.0006(6)
C1 0.0220(9) 0.0170(9) 0.0130(8) 0.0018(7) 0.0025(7) -0.0034(7)
C2 0.0190(9) 0.0109(8) 0.0141(8) 0.0013(7) 0.0029(7) -0.0008(7)
C3 0.0231(9) 0.0164(9) 0.0200(9) 0.0045(7) 0.0058(7) 0.0030(7)
C4 0.0198(9) 0.0110(8) 0.0163(8) -0.0016(7) 0.0051(7) -0.0009(6)
C5 0.0197(9) 0.0134(8) 0.0166(9) 0.0009(7) 0.0039(7) -0.0017(7)
C6 0.0154(8) 0.0131(8) 0.0150(8) 0.0000(6) 0.0028(7) -0.0036(6)
C7 0.0188(9) 0.0125(8) 0.0125(8) 0.0000(6) 0.0014(7) 0.0006(7)
C8 0.0264(10) 0.0172(9) 0.0208(9) -0.0024(7) 0.0077(8) 0.0008(8)
C9 0.0215(10) 0.0250(10) 0.0219(10) -0.0019(8) 0.0067(8) 0.0049(8)
C10 0.0176(9) 0.0231(10) 0.0177(9) 0.0020(7) 0.0036(7) -0.0014(7)
C11 0.0183(9) 0.0164(9) 0.0152(8) 0.0004(7) 0.0021(7) -0.0017(7)
C12 0.0156(8) 0.0130(8) 0.0135(8) 0.0020(6) 0.0010(6) -0.0008(7)
C13 0.0167(9) 0.0175(9) 0.0207(9) 0.0018(7) 0.0018(7) -0.0020(7)
C14 0.0159(9) 0.0218(10) 0.0243(10) 0.0028(8) 0.0043(7) 0.0013(7)
C15 0.0208(9) 0.0174(9) 0.0238(10) -0.0005(7) 0.0050(7) 0.0034(7)
C16 0.0191(9) 0.0124(8) 0.0206(9) -0.0017(7) 0.0033(7) 0.0006(7)
C17 0.0222(9) 0.0149(9) 0.0180(9) 0.0015(7) 0.0002(7) 0.0002(7)
C18 0.0242(10) 0.0244(10) 0.0159(9) 0.0007(7) 0.0013(7) -0.0032(8)

loop_
_atom_type_symbol
_atom_type_description
_atom_type_scat_dispersion_real
_atom_type_scat_dispersion_imag
_atom_type_scat_source
C C 0.0181 0.0091 'International Tables Vol C Tables 4.2.6.8 and 6.1.1.4'
H H 0.0000 0.0000 'International Tables Vol C Tables 4.2.6.8 and 6.1.1.4'
F F 0.0727 0.0534 'International Tables Vol C Tables 4.2.6.8 and 6.1.1.4'
Fe Fe -1.1336 3.1974 'International Tables Vol C Tables 4.2.6.8 and 6.1.1.4'
N N 0.0311 0.0180 'International Tables Vol C Tables 4.2.6.8 and 6.1.1.4'
O O 0.0492 0.0322 'International Tables Vol C Tables 4.2.6.8 and 6.1.1.4'
S S 0.3331 0.5567 'International Tables Vol C Tables 4.2.6.8 and 6.1.1.4'

loop_
_geom_angle_atom_site_label_1
_geom_angle_atom_site_label_2
_geom_angle_atom_site_label_3
_geom_angle
_geom_angle_site_symmetry_1
_geom_angle_site_symmetry_3
_geom_angle_publ_flag
O1 Fe1 O7 175.01(5) . . ?
O1 Fe1 N1 75.24(5) . . ?
O4 Fe1 O1 95.57(5) . . ?
O4 Fe1 O7 84.31(5) . . ?
O4 Fe1 N1 169.01(6) . . ?
O4 Fe1 N2 108.56(6) . . ?
O4 Fe1 N3 99.42(6) . . ?
O7 Fe1 N1 105.37(5) . . ?
N2 Fe1 O1 91.01(6) . . ?
N2 Fe1 O7 84.31(5) . . ?
N2 Fe1 N1 78.08(6) . . ?
N2 Fe1 N3 149.21(6) . . ?
N3 Fe1 O1 98.97(6) . . ?
N3 Fe1 O7 85.95(5) . . ?
N3 Fe1 N1 76.50(6) . . ?
O4 S1 C17 101.66(8) . . ?
O5 S1 O4 114.40(9) . . ?
O5 S1 C17 104.44(9) . . ?
O6 S1 O4 112.88(9) . . ?
O6 S1 O5 117.36(10) . . ?
O6 S1 C17 103.68(9) . . ?
O7 S2 C18 103.02(8) . . ?
O8 S2 O7 113.51(8) . . ?
O8 S2 C18 102.48(9) . . ?
O9 S2 O7 114.89(8) . . ?
O9 S2 O8 115.94(9) . . ?
O9 S2 C18 104.75(9) . . ?
Fe1 O1 H1 139(2) . . ?
C1 O1 Fe1 112.40(11) . . ?
C1 O1 H1 108(2) . . ?
C4 O2 C3 103.85(13) . . ?
C6 O3 C5 105.38(13) . . ?
S1 O4 Fe1 138.31(9) . . ?
S2 O7 Fe1 139.79(8) . . ?
C2 N1 Fe1 112.70(10) . . ?
C4 N1 Fe1 111.58(11) . . ?
C4 N1 C2 104.73(13) . . ?
C6 N1 Fe1 110.22(10) . . ?
C6 N1 C2 104.02(13) . . ?
C6 N1 C4 113.30(14) . . ?
C7 N2 Fe1 117.89(12) . . ?
C11 N2 Fe1 123.60(13) . . ?
C11 N2 C7 118.50(16) . . ?
C12 N3 Fe1 116.50(12) . . ?
C12 N3 C16 118.21(16) . . ?
C16 N3 Fe1 125.03(13) . . ?
O1 C1 H1A 110.0 . . ?
O1 C1 H1B 110.0 . . ?
O1 C1 C2 108.55(15) . . ?
H1A C1 H1B 108.4 . . ?
C2 C1 H1A 110.0 . . ?
C2 C1 H1B 110.0 . . ?
N1 C2 C1 110.50(14) . . ?
N1 C2 C3 102.38(14) . . ?
N1 C2 C5 103.77(14) . . ?
C1 C2 C5 112.20(15) . . ?
C3 C2 C1 113.94(16) . . ?
C3 C2 C5 113.07(15) . . ?
O2 C3 C2 104.00(15) . . ?
O2 C3 H3A 111.0 . . ?
O2 C3 H3B 111.0 . . ?
C2 C3 H3A 111.0 . . ?
C2 C3 H3B 111.0 . . ?
H3A C3 H3B 109.0 . . ?
O2 C4 N1 107.28(14) . . ?
O2 C4 H4 108.9 . . ?
O2 C4 C7 111.00(15) . . ?
N1 C4 H4 108.9 . . ?
N1 C4 C7 111.94(14) . . ?
C7 C4 H4 108.9 . . ?
O3 C5 C2 105.66(14) . . ?
O3 C5 H5A 110.6 . . ?
O3 C5 H5B 110.6 . . ?
C2 C5 H5A 110.6 . . ?
C2 C5 H5B 110.6 . . ?
H5A C5 H5B 108.7 . . ?
O3 C6 N1 107.16(14) . . ?
O3 C6 H6 109.5 . . ?
O3 C6 C12 111.22(14) . . ?
N1 C6 H6 109.5 . . ?
N1 C6 C12 109.92(14) . . ?
C12 C6 H6 109.5 . . ?
N2 C7 C4 118.09(16) . . ?
N2 C7 C8 122.30(17) . . ?
C8 C7 C4 119.43(17) . . ?
C7 C8 H8 120.6 . . ?
C7 C8 C9 118.85(18) . . ?
C9 C8 H8 120.6 . . ?
C8 C9 H9 120.5 . . ?
C10 C9 C8 118.95(18) . . ?
C10 C9 H9 120.5 . . ?
C9 C10 H10 120.6 . . ?
C11 C10 C9 118.84(18) . . ?
C11 C10 H10 120.6 . . ?
N2 C11 C10 122.55(18) . . ?
N2 C11 H11 118.7 . . ?
C10 C11 H11 118.7 . . ?
N3 C12 C6 118.28(15) . . ?
N3 C12 C13 122.51(17) . . ?
C13 C12 C6 119.14(16) . . ?
C12 C13 H13 120.6 . . ?
C14 C13 C12 118.75(18) . . ?
C14 C13 H13 120.6 . . ?
C13 C14 H14 120.3 . . ?
C15 C14 C13 119.33(18) . . ?
C15 C14 H14 120.3 . . ?
C14 C15 H15 120.8 . . ?
C16 C15 C14 118.47(18) . . ?
C16 C15 H15 120.8 . . ?
N3 C16 C15 122.72(18) . . ?
N3 C16 H16 118.6 . . ?
C15 C16 H16 118.6 . . ?
F1 C17 S1 110.29(13) . . ?
F1 C17 F3 108.21(16) . . ?
F2 C17 S1 111.93(13) . . ?
F2 C17 F1 107.89(16) . . ?
F2 C17 F3 107.60(16) . . ?
F3 C17 S1 110.79(13) . . ?
F4 C18 S2 110.08(14) . . ?
F5 C18 S2 111.39(14) . . ?
F5 C18 F4 108.42(16) . . ?
F5 C18 F6 108.43(17) . . ?
F6 C18 S2 110.55(13) . . ?
F6 C18 F4 107.87(17) . . ?

loop_
_geom_bond_atom_site_label_1
_geom_bond_atom_site_label_2
_geom_bond_distance
_geom_bond_site_symmetry_2
_geom_bond_publ_flag
Fe1 O1 2.1442(14) . ?
Fe1 O4 2.0641(13) . ?
Fe1 O7 2.2359(13) . ?
Fe1 N1 2.2366(15) . ?
Fe1 N2 2.1233(15) . ?
Fe1 N3 2.1404(16) . ?
S1 O4 1.4655(13) . ?
S1 O5 1.4329(16) . ?
S1 O6 1.4297(15) . ?
S1 C17 1.828(2) . ?
S2 O7 1.4541(13) . ?
S2 O8 1.4476(14) . ?
S2 O9 1.4308(14) . ?
S2 C18 1.830(2) . ?
F1 C17 1.330(2) . ?
F2 C17 1.327(2) . ?
F3 C17 1.334(2) . ?
F4 C18 1.335(2) . ?
F5 C18 1.323(2) . ?
F6 C18 1.328(2) . ?
O1 H1 0.80(3) . ?
O1 C1 1.431(2) . ?
O2 C3 1.431(2) . ?
O2 C4 1.410(2) . ?
O3 C5 1.434(2) . ?
O3 C6 1.409(2) . ?
N1 C2 1.518(2) . ?
N1 C4 1.488(2) . ?
N1 C6 1.473(2) . ?
N2 C7 1.345(2) . ?
N2 C11 1.345(2) . ?
N3 C12 1.341(2) . ?
N3 C16 1.349(2) . ?
C1 H1A 0.9700 . ?
C1 H1B 0.9700 . ?
C1 C2 1.528(2) . ?
C2 C3 1.525(3) . ?
C2 C5 1.551(2) . ?
C3 H3A 0.9700 . ?
C3 H3B 0.9700 . ?
C4 H4 0.9800 . ?
C4 C7 1.528(2) . ?
C5 H5A 0.9700 . ?
C5 H5B 0.9700 . ?
C6 H6 0.9800 . ?
C6 C12 1.529(2) . ?
C7 C8 1.386(3) . ?
C8 H8 0.9300 . ?
C8 C9 1.388(3) . ?
C9 H9 0.9300 . ?
C9 C10 1.388(3) . ?
C10 H10 0.9300 . ?
C10 C11 1.381(3) . ?
C11 H11 0.9300 . ?
C12 C13 1.387(3) . ?
C13 H13 0.9300 . ?
C13 C14 1.386(3) . ?
C14 H14 0.9300 . ?
C14 C15 1.385(3) . ?
C15 H15 0.9300 . ?
C15 C16 1.385(3) . ?
C16 H16 0.9300 . ?

loop_
_geom_hbond_atom_site_label_D
_geom_hbond_atom_site_label_H
_geom_hbond_atom_site_label_A
_geom_hbond_distance_DH
_geom_hbond_distance_HA
_geom_hbond_distance_DA
_geom_hbond_angle_DHA
_geom_hbond_site_symmetry_A
_geom_hbond_publ_flag
O1 H1 O8 0.80(3) 1.94(3) 2.719(2) 165(3) 4_666 yes

loop_
_geom_torsion_atom_site_label_1
_geom_torsion_atom_site_label_2
_geom_torsion_atom_site_label_3
_geom_torsion_atom_site_label_4
_geom_torsion
_geom_torsion_site_symmetry_1
_geom_torsion_site_symmetry_2
_geom_torsion_site_symmetry_3
_geom_torsion_site_symmetry_4
_geom_torsion_publ_flag
Fe1 O1 C1 C2 51.43(17) . . . . ?
Fe1 N1 C2 C1 9.60(17) . . . . ?
Fe1 N1 C2 C3 -112.12(13) . . . . ?
Fe1 N1 C2 C5 130.06(12) . . . . ?
Fe1 N1 C4 O2 138.62(11) . . . . ?
Fe1 N1 C4 C7 16.61(17) . . . . ?
Fe1 N1 C6 O3 -151.71(11) . . . . ?
Fe1 N1 C6 C12 -30.73(16) . . . . ?
Fe1 N2 C7 C4 7.0(2) . . . . ?
Fe1 N2 C7 C8 -177.90(14) . . . . ?
Fe1 N2 C11 C10 178.31(14) . . . . ?
Fe1 N3 C12 C6 2.2(2) . . . . ?
Fe1 N3 C12 C13 -174.72(14) . . . . ?
Fe1 N3 C16 C15 172.89(14) . . . . ?
O1 C1 C2 N1 -38.2(2) . . . . ?
O1 C1 C2 C3 76.40(19) . . . . ?
O1 C1 C2 C5 -153.50(15) . . . . ?
O2 C4 C7 N2 -135.91(16) . . . . ?
O2 C4 C7 C8 48.8(2) . . . . ?
O3 C6 C12 N3 138.57(16) . . . . ?
O3 C6 C12 C13 -44.4(2) . . . . ?
O4 S1 C17 F1 -179.47(13) . . . . ?
O4 S1 C17 F2 60.41(15) . . . . ?
O4 S1 C17 F3 -59.69(15) . . . . ?
O5 S1 O4 Fe1 -22.35(17) . . . . ?
O5 S1 C17 F1 -60.22(15) . . . . ?
O5 S1 C17 F2 179.66(13) . . . . ?
O5 S1 C17 F3 59.56(15) . . . . ?
O6 S1 O4 Fe1 -160.01(12) . . . . ?
O6 S1 C17 F1 63.22(15) . . . . ?
O6 S1 C17 F2 -56.90(16) . . . . ?
O6 S1 C17 F3 -177.00(14) . . . . ?
O7 S2 C18 F4 177.03(14) . . . . ?
O7 S2 C18 F5 -62.67(16) . . . . ?
O7 S2 C18 F6 57.95(15) . . . . ?
O8 S2 O7 Fe1 0.47(16) . . . . ?
O8 S2 C18 F4 58.97(16) . . . . ?
O8 S2 C18 F5 179.27(14) . . . . ?
O8 S2 C18 F6 -60.11(15) . . . . ?
O9 S2 O7 Fe1 137.16(12) . . . . ?
O9 S2 C18 F4 -62.47(16) . . . . ?
O9 S2 C18 F5 57.83(16) . . . . ?
O9 S2 C18 F6 178.45(13) . . . . ?
N1 C2 C3 O2 -31.63(17) . . . . ?
N1 C2 C5 O3 11.82(17) . . . . ?
N1 C4 C7 N2 -16.1(2) . . . . ?
N1 C4 C7 C8 168.66(16) . . . . ?
N1 C6 C12 N3 20.1(2) . . . . ?
N1 C6 C12 C13 -162.95(16) . . . . ?
N2 C7 C8 C9 -0.4(3) . . . . ?
N3 C12 C13 C14 1.4(3) . . . . ?
C1 C2 C3 O2 -150.96(15) . . . . ?
C1 C2 C5 O3 131.13(15) . . . . ?
C2 N1 C4 O2 16.41(18) . . . . ?
C2 N1 C4 C7 -105.59(16) . . . . ?
C2 N1 C6 O3 -30.67(17) . . . . ?
C2 N1 C6 C12 90.32(16) . . . . ?
C3 O2 C4 N1 -37.29(18) . . . . ?
C3 O2 C4 C7 85.30(17) . . . . ?
C3 C2 C5 O3 -98.32(17) . . . . ?
C4 O2 C3 C2 42.90(17) . . . . ?
C4 N1 C2 C1 131.07(15) . . . . ?
C4 N1 C2 C3 9.36(17) . . . . ?
C4 N1 C2 C5 -108.47(15) . . . . ?
C4 N1 C6 O3 82.46(17) . . . . ?
C4 N1 C6 C12 -156.55(14) . . . . ?
C4 C7 C8 C9 174.69(18) . . . . ?
C5 O3 C6 N1 39.32(17) . . . . ?
C5 O3 C6 C12 -80.84(17) . . . . ?
C5 C2 C3 O2 79.37(18) . . . . ?
C6 O3 C5 C2 -31.06(17) . . . . ?
C6 N1 C2 C1 -109.77(16) . . . . ?
C6 N1 C2 C3 128.51(15) . . . . ?
C6 N1 C2 C5 10.69(17) . . . . ?
C6 N1 C4 O2 -96.29(17) . . . . ?
C6 N1 C4 C7 141.71(15) . . . . ?
C6 C12 C13 C14 -175.46(17) . . . . ?
C7 N2 C11 C10 -0.6(3) . . . . ?
C7 C8 C9 C10 -0.8(3) . . . . ?
C8 C9 C10 C11 1.2(3) . . . . ?
C9 C10 C11 N2 -0.6(3) . . . . ?
C11 N2 C7 C4 -174.07(16) . . . . ?
C11 N2 C7 C8 1.1(3) . . . . ?
C12 N3 C16 C15 -1.0(3) . . . . ?
C12 C13 C14 C15 -1.2(3) . . . . ?
C13 C14 C15 C16 0.0(3) . . . . ?
C14 C15 C16 N3 1.2(3) . . . . ?
C16 N3 C12 C6 176.59(16) . . . . ?
C16 N3 C12 C13 -0.3(3) . . . . ?
C17 S1 O4 Fe1 89.56(14) . . . . ?
C18 S2 O7 Fe1 -109.55(13) . . . . ?
